data_7220865
loop_
_publ_author_name
'Vande Velde, Christophe M. L.'
'Zeller, Matthias'
'Azov, Vladimir A.'

_publ_section_title
;
 Thermodynamic parameters of the pedal motion in the crystal structures of
 two bromomethylated azobenzenes
;
_journal_issue 30
_journal_name_full CrystEngComm
_journal_page_first 5751
_journal_paper_doi 10.1039/C5CE00905G
_journal_volume 17
_journal_year 2015
_chemical_formula_moiety 'C14 H12 Br2 N2'
_chemical_formula_sum 'C14 H12 Br2 N2'
_chemical_formula_weight 368.08
_chemical_melting_point 419.5(5)
_chemical_name_systematic
;
 (1E)-1,2-bis[3-(Bromomethyl)phenyl]-diazene
;
_space_group_crystal_system monoclinic
_space_group_IT_number 14
_space_group_name_Hall '-P 2ybc'
_space_group_name_H-M_alt 'P 1 21/c 1'
_symmetry_space_group_name_Hall '-P 2ybc'
_symmetry_space_group_name_H-M 'P 1 21/c 1'
_atom_sites_solution_hydrogens geom
_atom_sites_solution_primary direct
_atom_sites_solution_secondary difmap
_audit_creation_method SHELXL-2013
_audit_update_record
;
2015-05-05 deposited with the CCDC.
2015-06-25 downloaded from the CCDC.
;
_cell_angle_alpha 90
_cell_angle_beta 98.719(2)
_cell_angle_gamma 90
_cell_formula_units_Z 2
_cell_length_a 13.891(2)
_cell_length_b 4.4024(7)
_cell_length_c 11.1676(17)
_cell_measurement_reflns_used 3022
_cell_measurement_temperature 150(2)
_cell_measurement_theta_max 31.51
_cell_measurement_theta_min 2.54
_cell_volume 675.05(18)
_computing_structure_refinement 'SHELXL-2013 (Sheldrick, 2013)'
_diffrn_ambient_temperature 150(2)
_diffrn_measured_fraction_theta_full 0.992
_diffrn_measured_fraction_theta_max 0.931
_diffrn_measurement_device_type 'Bruker Smart 1000 area detector'
_diffrn_measurement_method \w-scans
_diffrn_radiation_monochromator graphite
_diffrn_radiation_source 'fine-focus sealed tube'
_diffrn_radiation_type MoK\a
_diffrn_radiation_wavelength 0.71073
_diffrn_reflns_av_R_equivalents 0.0254
_diffrn_reflns_av_unetI/netI 0.0272
_diffrn_reflns_laue_measured_fraction_full 0.992
_diffrn_reflns_laue_measured_fraction_max 0.931
_diffrn_reflns_limit_h_max 19
_diffrn_reflns_limit_h_min -20
_diffrn_reflns_limit_k_max 6
_diffrn_reflns_limit_k_min -6
_diffrn_reflns_limit_l_max 16
_diffrn_reflns_limit_l_min -16
_diffrn_reflns_number 6512
_diffrn_reflns_point_group_measured_fraction_full 0.992
_diffrn_reflns_point_group_measured_fraction_max 0.931
_diffrn_reflns_theta_full 28.000
_diffrn_reflns_theta_max 31.629
_diffrn_reflns_theta_min 2.967
_exptl_absorpt_coefficient_mu 5.987
_exptl_absorpt_correction_T_max 0.7463
_exptl_absorpt_correction_T_min 0.4237
_exptl_absorpt_correction_type multi-scan
_exptl_absorpt_process_details 'Bruker SADABS 2008-1'
_exptl_crystal_colour orange
_exptl_crystal_density_diffrn 1.811
_exptl_crystal_density_meas ?
_exptl_crystal_description plate
_exptl_crystal_F_000 360
_exptl_crystal_size_max 0.550
_exptl_crystal_size_mid 0.520
_exptl_crystal_size_min 0.470
_refine_diff_density_max 0.766
_refine_diff_density_min -0.467
_refine_diff_density_rms 0.087
_refine_ls_extinction_coef 0.034(2)
_refine_ls_extinction_expression Fc^*^=kFc[1+0.001xFc^2^\l^3^/sin(2\q)]^-1/4^
_refine_ls_extinction_method SHELXL
_refine_ls_goodness_of_fit_ref 1.052
_refine_ls_hydrogen_treatment constr
_refine_ls_matrix_type full
_refine_ls_number_parameters 111
_refine_ls_number_reflns 2119
_refine_ls_number_restraints 21
_refine_ls_restrained_S_all 1.047
_refine_ls_R_factor_all 0.0318
_refine_ls_R_factor_gt 0.0245
_refine_ls_shift/su_max 0.000
_refine_ls_shift/su_mean 0.000
_refine_ls_structure_factor_coef Fsqd
_refine_ls_weighting_details
;
 w=1/[\s^2^(Fo^2^)+(0.0340P)^2^+0.1531P]
 where P=(Fo^2^+2Fc^2^)/3
;
_refine_ls_weighting_scheme calc
_refine_ls_wR_factor_gt 0.0601
_refine_ls_wR_factor_ref 0.0623
_reflns_Friedel_coverage 0.000
_reflns_number_gt 1794
_reflns_number_total 2119
_reflns_threshold_expression 'I > 2\s(I)'
_cod_data_source_file c5ce00905g3.cif
_cod_data_source_block 12mz121_0m
_cod_depositor_comments
;
The following automatic conversions were performed:

'_chemical_melting_point' value '419-420K' was changed to '419.5(5)'
- the average value was taken and precision was estimated.

'_exptl_crystal_density_meas' value 'not measured' was changed to '?'
- the value is perceived as not measured.

Automatic conversion script
Id: cif_fix_values 3271 2015-04-21 07:52:19Z andrius 

 Adding full bibliography for 7220863--7220879.cif.
;
_cod_original_cell_volume 675.03(18)
_cod_database_code 7220865
_shelx_space_group_comment
;
The symmetry employed for this shelxl refinement is uniquely defined
by the following loop, which should always be used as a source of
symmetry information in preference to the above space-group names.
They are only intended as comments.
;
_shelx_estimated_absorpt_t_min 0.137
_shelx_estimated_absorpt_t_max 0.165
_shelxl_version_number 2013-2

loop_
_space_group_symop_operation_xyz
'x, y, z'
'-x, y+1/2, -z+1/2'
'-x, -y, -z'
'x, -y-1/2, z-1/2'

loop_
_atom_site_label
_atom_site_type_symbol
_atom_site_fract_x
_atom_site_fract_y
_atom_site_fract_z
_atom_site_U_iso_or_equiv
_atom_site_adp_type
_atom_site_occupancy
_atom_site_site_symmetry_order
_atom_site_calc_flag
_atom_site_refinement_flags_posn
_atom_site_refinement_flags_adp
_atom_site_refinement_flags_occupancy
_atom_site_disorder_assembly
_atom_site_disorder_group
Br1 Br 0.42627(4) 0.58035(15) 0.13805(5) 0.02278(10) Uani 0.930(3) 1 d D . P A 1
C1 C 0.34848(16) 0.8138(4) 0.00550(19) 0.0232(4) Uani 0.930(3) 1 d D . P A 1
H1A H 0.3219 0.9981 0.0393 0.028 Uiso 0.930(3) 1 calc R U P A 1
H1B H 0.3910 0.8790 -0.0533 0.028 Uiso 0.930(3) 1 calc R U P A 1
C2 C 0.26673(14) 0.6268(4) -0.05803(16) 0.0172(3) Uani 0.930(3) 1 d D . P A 1
C3 C 0.28026(15) 0.4566(7) -0.1604(2) 0.0213(4) Uani 0.930(3) 1 d D . P A 1
H3 H 0.3420 0.4553 -0.1871 0.026 Uiso 0.930(3) 1 calc R U P A 1
C4 C 0.20371(16) 0.2898(5) -0.22294(18) 0.0225(4) Uani 0.930(3) 1 d D . P A 1
H4 H 0.2131 0.1762 -0.2926 0.027 Uiso 0.930(3) 1 calc R U P A 1
C5 C 0.11306(14) 0.2894(5) -0.18335(17) 0.0206(4) Uani 0.930(3) 1 d D . P A 1
H5 H 0.0605 0.1766 -0.2261 0.025 Uiso 0.930(3) 1 calc R U P A 1
C6 C 0.10027(13) 0.4552(4) -0.08081(16) 0.0171(4) Uani 0.930(3) 1 d D . P A 1
C7 C 0.17653(14) 0.6264(4) -0.01847(16) 0.0173(4) Uani 0.930(3) 1 d D . P A 1
H7 H 0.1668 0.7418 0.0506 0.021 Uiso 0.930(3) 1 calc R U P A 1
N1 N 0.00394(12) 0.4379(4) -0.04911(14) 0.0214(4) Uani 0.930(3) 1 d D . P A 1
Br1B Br 0.4434(6) 0.595(2) 0.1346(7) 0.02278(10) Uani 0.070(3) 1 d D . P A 2
C1B C 0.3845(6) 0.784(4) -0.0204(11) 0.0232(4) Uani 0.070(3) 1 d D . P A 2
H1BA H 0.3773 1.0051 -0.0085 0.028 Uiso 0.070(3) 1 calc R U P A 2
H1BB H 0.4282 0.7538 -0.0817 0.028 Uiso 0.070(3) 1 calc R U P A 2
C2B C 0.2873(5) 0.648(4) -0.0653(9) 0.0172(3) Uani 0.070(3) 1 d D . P A 2
C3B C 0.2760(10) 0.457(7) -0.1670(19) 0.0213(4) Uani 0.070(3) 1 d D . P A 2
H3B H 0.3282 0.4327 -0.2121 0.026 Uiso 0.070(3) 1 calc R U P A 2
C4B C 0.1888(11) 0.304(6) -0.202(2) 0.0225(4) Uani 0.070(3) 1 d D . P A 2
H4B H 0.1828 0.1657 -0.2681 0.027 Uiso 0.070(3) 1 calc R U P A 2
C5B C 0.1100(9) 0.354(4) -0.1404(14) 0.0206(4) Uani 0.070(3) 1 d D . P A 2
H5B H 0.0488 0.2613 -0.1676 0.025 Uiso 0.070(3) 1 calc R U P A 2
C6B C 0.1218(7) 0.540(4) -0.0386(13) 0.0171(4) Uani 0.070(3) 1 d D . P A 2
C7B C 0.2100(7) 0.689(4) -0.0010(14) 0.0173(4) Uani 0.070(3) 1 d D . P A 2
H7B H 0.2171 0.8182 0.0680 0.021 Uiso 0.070(3) 1 calc R U P A 2
N1B N 0.0380(7) 0.559(5) 0.0223(13) 0.0214(4) Uani 0.070(3) 1 d D . P A 2

loop_
_atom_site_aniso_label
_atom_site_aniso_U_11
_atom_site_aniso_U_22
_atom_site_aniso_U_33
_atom_site_aniso_U_23
_atom_site_aniso_U_13
_atom_site_aniso_U_12
Br1 0.0204(2) 0.02630(14) 0.01956(11) -0.00325(8) -0.00373(13) -0.00137(16)
C1 0.0221(10) 0.0190(8) 0.0267(9) 0.0036(7) -0.0025(7) -0.0032(7)
C2 0.0190(9) 0.0150(7) 0.0163(7) 0.0048(6) -0.0011(6) -0.0004(7)
C3 0.0224(9) 0.0229(9) 0.0185(8) 0.0033(7) 0.0029(6) 0.0019(7)
C4 0.0279(10) 0.0255(9) 0.0139(9) -0.0019(7) 0.0023(7) 0.0010(8)
C5 0.0208(8) 0.0224(9) 0.0162(9) -0.0013(7) -0.0044(6) -0.0009(7)
C6 0.0179(8) 0.0185(9) 0.0143(8) 0.0030(6) -0.0001(6) 0.0007(7)
C7 0.0198(9) 0.0165(8) 0.0145(7) 0.0016(6) -0.0011(6) 0.0008(7)
N1 0.0196(8) 0.0247(8) 0.0188(7) -0.0009(6) -0.0006(6) -0.0011(7)
Br1B 0.0204(2) 0.02630(14) 0.01956(11) -0.00325(8) -0.00373(13) -0.00137(16)
C1B 0.0221(10) 0.0190(8) 0.0267(9) 0.0036(7) -0.0025(7) -0.0032(7)
C2B 0.0190(9) 0.0150(7) 0.0163(7) 0.0048(6) -0.0011(6) -0.0004(7)
C3B 0.0224(9) 0.0229(9) 0.0185(8) 0.0033(7) 0.0029(6) 0.0019(7)
C4B 0.0279(10) 0.0255(9) 0.0139(9) -0.0019(7) 0.0023(7) 0.0010(8)
C5B 0.0208(8) 0.0224(9) 0.0162(9) -0.0013(7) -0.0044(6) -0.0009(7)
C6B 0.0179(8) 0.0185(9) 0.0143(8) 0.0030(6) -0.0001(6) 0.0007(7)
C7B 0.0198(9) 0.0165(8) 0.0145(7) 0.0016(6) -0.0011(6) 0.0008(7)
N1B 0.0196(8) 0.0247(8) 0.0188(7) -0.0009(6) -0.0006(6) -0.0011(7)

loop_
_atom_type_symbol
_atom_type_description
_atom_type_scat_dispersion_real
_atom_type_scat_dispersion_imag
_atom_type_scat_source
C C 0.0033 0.0016 'International Tables Vol C Tables 4.2.6.8 and 6.1.1.4'
H H 0.0000 0.0000 'International Tables Vol C Tables 4.2.6.8 and 6.1.1.4'
N N 0.0061 0.0033 'International Tables Vol C Tables 4.2.6.8 and 6.1.1.4'
Br Br -0.2901 2.4595 'International Tables Vol C Tables 4.2.6.8 and 6.1.1.4'

loop_
_geom_angle_atom_site_label_1
_geom_angle_atom_site_label_2
_geom_angle_atom_site_label_3
_geom_angle
_geom_angle_site_symmetry_1
C2 C1 Br1 111.01(13) .
C2 C1 H1A 109.4 .
Br1 C1 H1A 109.4 .
C2 C1 H1B 109.4 .
Br1 C1 H1B 109.4 .
H1A C1 H1B 108.0 .
C7 C2 C3 119.78(17) .
C7 C2 C1 120.48(18) .
C3 C2 C1 119.72(18) .
C4 C3 C2 120.32(18) .
C4 C3 H3 119.8 .
C2 C3 H3 119.8 .
C3 C4 C5 119.96(17) .
C3 C4 H4 120.0 .
C5 C4 H4 120.0 .
C6 C5 C4 119.57(17) .
C6 C5 H5 120.2 .
C4 C5 H5 120.2 .
C5 C6 C7 120.75(16) .
C5 C6 N1 114.49(16) .
C7 C6 N1 124.74(17) .
C2 C7 C6 119.62(17) .
C2 C7 H7 120.2 .
C6 C7 H7 120.2 .
N1 N1 C6 113.8(2) 3_565
C2B C1B Br1B 110.98(18) .
C2B C1B H1BA 109.4 .
Br1B C1B H1BA 109.4 .
C2B C1B H1BB 109.4 .
Br1B C1B H1BB 109.4 .
H1BA C1B H1BB 108.0 .
C7B C2B C3B 119.7(2) .
C7B C2B C1B 120.4(2) .
C3B C2B C1B 119.7(2) .
C4B C3B C2B 120.3(2) .
C4B C3B H3B 119.8 .
C2B C3B H3B 119.8 .
C3B C4B C5B 119.9(2) .
C3B C4B H4B 120.0 .
C5B C4B H4B 120.0 .
C6B C5B C4B 119.5(2) .
C6B C5B H5B 120.3 .
C4B C5B H5B 120.3 .
C5B C6B C7B 120.8(2) .
C5B C6B N1B 114.5(2) .
C7B C6B N1B 124.7(2) .
C2B C7B C6B 119.6(2) .
C2B C7B H7B 120.2 .
C6B C7B H7B 120.2 .
N1B N1B C6B 120.0(12) 3_565

loop_
_geom_bond_atom_site_label_1
_geom_bond_atom_site_label_2
_geom_bond_distance
_geom_bond_site_symmetry_2
Br1 C1 1.9823(19) .
C1 C2 1.492(3) .
C1 H1A 0.9900 .
C1 H1B 0.9900 .
C2 C7 1.390(3) .
C2 C3 1.403(2) .
C3 C4 1.390(3) .
C3 H3 0.9500 .
C4 C5 1.396(3) .
C4 H4 0.9500 .
C5 C6 1.392(3) .
C5 H5 0.9500 .
C6 C7 1.397(3) .
C6 N1 1.437(2) .
C7 H7 0.9500 .
N1 N1 1.245(3) 3_565
Br1B C1B 1.982(2) .
C1B C2B 1.492(3) .
C1B H1BA 0.9900 .
C1B H1BB 0.9900 .
C2B C7B 1.390(3) .
C2B C3B 1.403(3) .
C3B C4B 1.390(3) .
C3B H3B 0.9500 .
C4B C5B 1.397(3) .
C4B H4B 0.9500 .
C5B C6B 1.392(3) .
C5B H5B 0.9500 .
C6B C7B 1.397(3) .
C6B N1B 1.437(3) .
C7B H7B 0.9500 .
N1B N1B 1.211(16) 3_565

loop_
_geom_torsion_atom_site_label_1
_geom_torsion_atom_site_label_2
_geom_torsion_atom_site_label_3
_geom_torsion_atom_site_label_4
_geom_torsion
_geom_torsion_site_symmetry_4
Br1 C1 C2 C7 89.69(19) .
Br1 C1 C2 C3 -92.0(2) .
C7 C2 C3 C4 0.5(4) .
C1 C2 C3 C4 -177.8(2) .
C2 C3 C4 C5 -0.5(4) .
C3 C4 C5 C6 -0.4(3) .
C4 C5 C6 C7 1.2(3) .
C4 C5 C6 N1 179.86(18) .
C3 C2 C7 C6 0.3(3) .
C1 C2 C7 C6 178.56(16) .
C5 C6 C7 C2 -1.2(3) .
N1 C6 C7 C2 -179.66(17) .
C5 C6 N1 N1 173.3(2) 3_565
C7 C6 N1 N1 -8.1(3) 3_565
Br1B C1B C2B C7B 65.9(14) .
Br1B C1B C2B C3B -108.6(19) .
C7B C2B C3B C4B -1(4) .
C1B C2B C3B C4B 173(2) .
C2B C3B C4B C5B 4(4) .
C3B C4B C5B C6B -5(4) .
C4B C5B C6B C7B 3(3) .
C4B C5B C6B N1B -176(2) .
C3B C2B C7B C6B 0(3) .
C1B C2B C7B C6B -174.7(15) .
C5B C6B C7B C2B -1(3) .
N1B C6B C7B C2B 178.2(19) .
C5B C6B N1B N1B -7(4) 3_565
C7B C6B N1B N1B 174(3) 3_565
